data_7060170
loop_
_publ_author_name
'Zhang, Xiao-Nuan'
'Hu, Jun-Jie'
'Zhang, Jia-Li'
'Liu, Sui-Jun'
'Liao, Jin-Sheng'
'Wen, He-Rui'

_publ_section_title
;
 Multifunctional ZnII--LnIII (Ln = Tb, Dy) complexes based on the
 amine-phenol ligand with field-induced slow magnetic relaxation,
 luminescence, and proton conduction
;
_journal_issue 7
_journal_name_full 'New Journal of Chemistry'
_journal_page_first 3392
_journal_page_last 3399
_journal_paper_doi 10.1039/D0NJ04926C
_journal_volume 45
_journal_year 2021
_chemical_formula_sum 'C88 H126 Cl6 Dy2 N8 O59 Zn4'
_chemical_formula_weight 3039.14
_space_group_crystal_system triclinic
_space_group_IT_number 2
_space_group_name_Hall '-P 1'
_space_group_name_H-M_alt 'P -1'
_atom_sites_solution_hydrogens mixed
_audit_creation_method SHELXL-2017/1
_audit_update_record
;
2020-10-08 deposited with the CCDC.	2020-12-16 downloaded from the CCDC.
;
_cell_angle_alpha 97.773(5)
_cell_angle_beta 98.170(4)
_cell_angle_gamma 111.683(4)
_cell_formula_units_Z 1
_cell_length_a 13.136(3)
_cell_length_b 14.342(3)
_cell_length_c 17.946(4)
_cell_measurement_reflns_used 9857
_cell_measurement_temperature 273(2)
_cell_measurement_theta_max 27.41
_cell_measurement_theta_min 2.91
_cell_volume 3044.4(12)
_computing_cell_refinement 'Bruker SMART'
_computing_data_collection 'Bruker SMART'
_computing_data_reduction 'Bruker SAINT'
_computing_molecular_graphics 'Bruker SHELXTL'
_computing_publication_material 'Bruker SHELXTL'
_computing_structure_refinement 'SHELXL-2017/1 (Sheldrick, 2017)'
_computing_structure_solution 'Bruker SHELXTL'
_diffrn_ambient_temperature 273(2)
_diffrn_measured_fraction_theta_full 0.996
_diffrn_measured_fraction_theta_max 0.996
_diffrn_measurement_device_type 'CCD area detector'
_diffrn_measurement_method 'phi and omega scans'
_diffrn_radiation_type MoK\a
_diffrn_radiation_wavelength 0.71073
_diffrn_reflns_av_R_equivalents 0.0262
_diffrn_reflns_av_unetI/netI 0.0242
_diffrn_reflns_Laue_measured_fraction_full 0.996
_diffrn_reflns_Laue_measured_fraction_max 0.996
_diffrn_reflns_limit_h_max 15
_diffrn_reflns_limit_h_min -15
_diffrn_reflns_limit_k_max 17
_diffrn_reflns_limit_k_min -17
_diffrn_reflns_limit_l_max 21
_diffrn_reflns_limit_l_min -21
_diffrn_reflns_number 43662
_diffrn_reflns_point_group_measured_fraction_full 0.996
_diffrn_reflns_point_group_measured_fraction_max 0.996
_diffrn_reflns_theta_full 25.010
_diffrn_reflns_theta_max 25.010
_diffrn_reflns_theta_min 2.905
_diffrn_source 'sealed tube'
_exptl_absorpt_coefficient_mu 2.216
_exptl_absorpt_correction_type none
_exptl_crystal_colour yellow
_exptl_crystal_density_diffrn 1.658
_exptl_crystal_description block
_exptl_crystal_F_000 1536
_refine_diff_density_max 1.959
_refine_diff_density_min -1.930
_refine_diff_density_rms 0.138
_refine_ls_extinction_method none
_refine_ls_goodness_of_fit_ref 1.099
_refine_ls_hydrogen_treatment mixed
_refine_ls_matrix_type full
_refine_ls_number_parameters 770
_refine_ls_number_reflns 10707
_refine_ls_number_restraints 73
_refine_ls_restrained_S_all 1.129
_refine_ls_R_factor_all 0.0595
_refine_ls_R_factor_gt 0.0489
_refine_ls_shift/su_max 0.001
_refine_ls_shift/su_mean 0.000
_refine_ls_structure_factor_coef Fsqd
_refine_ls_weighting_details 'w=1/[\s^2^(Fo^2^)+(0.0595P)^2^+18.7350P] where P=(Fo^2^+2Fc^2^)/3'
_refine_ls_weighting_scheme calc
_refine_ls_wR_factor_gt 0.1236
_refine_ls_wR_factor_ref 0.1369
_reflns_Friedel_coverage 0.000
_reflns_number_gt 9323
_reflns_number_total 10707
_reflns_threshold_expression 'I > 2\s(I)'
_cod_data_source_file d0nj04926c2.cif
_cod_data_source_block 1
_cod_depositor_comments 'Adding full bibliography for 7060170--7060171.cif.'
_cod_original_cell_volume 3044.4(11)
_cod_database_code 7060170
_shelx_shelxl_version_number 2017/1
_shelx_space_group_comment
;
The symmetry employed for this shelxl refinement is uniquely defined
by the following loop, which should always be used as a source of
symmetry information in preference to the above space-group names.
They are only intended as comments.
;

loop_
_space_group_symop_operation_xyz
'x, y, z'
'-x, -y, -z'

loop_
_atom_site_label
_atom_site_type_symbol
_atom_site_fract_x
_atom_site_fract_y
_atom_site_fract_z
_atom_site_U_iso_or_equiv
_atom_site_adp_type
_atom_site_occupancy
_atom_site_site_symmetry_order
_atom_site_calc_flag
_atom_site_refinement_flags_posn
_atom_site_refinement_flags_adp
_atom_site_refinement_flags_occupancy
_atom_site_disorder_assembly
_atom_site_disorder_group
Dy1 Dy 0.26649(2) 0.74601(2) 0.24852(2) 0.02560(10) Uani 1 1 d . . . . .
Zn1 Zn 0.54984(6) 0.92051(5) 0.31358(4) 0.03421(17) Uani 1 1 d . . . . .
O3 O 0.1683(4) 0.8153(3) 0.1517(2) 0.0341(9) Uani 1 1 d . . . . .
C3 C 0.2641(5) 0.5109(4) 0.2559(3) 0.0315(13) Uani 1 1 d . . . . .
O10 O 0.3992(3) 0.9102(3) 0.2534(2) 0.0289(8) Uani 1 1 d . . . . .
O9 O 0.4374(3) 0.7780(3) 0.3217(2) 0.0328(9) Uani 1 1 d . . . . .
O4 O 0.2813(3) 0.7035(3) 0.1237(2) 0.0304(9) Uani 1 1 d . . . . .
O5 O 0.2457(3) 0.5763(3) 0.2128(2) 0.0281(8) Uani 1 1 d . . . . .
O7 O 0.2612(3) 0.6853(3) 0.3750(2) 0.0351(9) Uani 1 1 d . . . . .
O8 O 0.2162(4) 0.8617(3) 0.3268(2) 0.0418(10) Uani 1 1 d . . . . .
H8A H 0.139466 0.837552 0.325262 0.063 Uiso 1 1 d R U . . .
H8B H 0.227809 0.923069 0.309875 0.063 Uiso 1 1 d R U . . .
O1 O 0.2359(4) 0.3870(3) 0.0937(3) 0.0477(12) Uani 1 1 d . . . . .
O2 O 0.0907(4) 0.4546(3) 0.0448(3) 0.0403(10) Uani 1 1 d . . . . .
Zn2 Zn 0.27457(6) 0.55398(5) 0.10456(4) 0.02996(16) Uani 1 1 d . . . . .
O6 O 0.0751(4) 0.6421(4) 0.2338(3) 0.0433(12) Uani 1 1 d . . . . .
H6 H 0.054(5) 0.577(5) 0.241(4) 0.028(16) Uiso 1 1 d . . . . .
H5 H 0.032(6) 0.649(6) 0.240(4) 0.03(2) Uiso 1 1 d . . . . .
C1 C 0.1983(5) 0.8122(4) 0.0808(3) 0.0310(13) Uani 1 1 d . . . . .
N3 N 0.2750(5) 0.5586(4) -0.0115(3) 0.0399(12) Uani 1 1 d . . . . .
H3 H 0.312423 0.514836 -0.029681 0.048 Uiso 1 1 calc R U . . .
N2 N 0.6132(5) 0.9203(4) 0.2107(3) 0.0415(13) Uani 1 1 d . . . . .
H2 H 0.633946 0.861237 0.203468 0.050 Uiso 1 1 calc R U . . .
O12 O 0.6442(5) 1.0833(4) 0.3136(3) 0.0598(14) Uani 1 1 d . . . . .
C2 C 0.2571(5) 0.7496(4) 0.0672(3) 0.0297(12) Uani 1 1 d . . . . .
C9 C 0.3593(5) 0.6799(4) 0.4102(3) 0.0321(13) Uani 1 1 d . . . . .
O17 O 0.3029(5) 1.0440(4) 0.2742(3) 0.0565(14) Uani 1 1 d . . . . .
C10 C 0.3672(6) 0.6271(5) 0.4683(4) 0.0418(15) Uani 1 1 d . . . . .
H10 H 0.304368 0.592208 0.487029 0.050 Uiso 1 1 calc R U . . .
C7 C 0.1761(6) 0.8659(5) 0.0273(4) 0.0424(16) Uani 1 1 d . . . . .
H7 H 0.139996 0.909614 0.037791 0.051 Uiso 1 1 calc R U . . .
C4 C 0.3591(6) 1.0476(5) 0.2142(4) 0.0423(15) Uani 1 1 d . . . . .
C11 C 0.4530(5) 0.7327(4) 0.3809(3) 0.0320(13) Uani 1 1 d . . . . .
O11 O 1.1018(11) 0.132(2) 0.4333(13) 0.351(16) Uani 1 1 d . . . . .
C5 C 0.4085(5) 0.9768(4) 0.2058(3) 0.0311(12) Uani 1 1 d . . . . .
C6 C 0.4708(5) 0.9792(5) 0.1490(3) 0.0372(14) Uani 1 1 d . . . . .
C8 C 0.2869(5) 0.7367(5) -0.0040(4) 0.0369(14) Uani 1 1 d . . . . .
O18 O 0.0770(4) 0.4574(4) 0.2689(3) 0.0470(11) Uani 1 1 d . . . . .
C14 C 0.3684(6) 0.5046(5) 0.2690(4) 0.0400(15) Uani 1 1 d . . . . .
O14 O 0.0745(13) 0.4531(14) 0.5212(9) 0.215(7) Uani 1 1 d . . . . .
C13 C 0.1786(5) 0.4488(4) 0.2869(4) 0.0363(14) Uani 1 1 d . . . . .
C18 C 0.5570(6) 0.7337(5) 0.4126(4) 0.0429(15) Uani 1 1 d . . . . .
C15 C 0.4595(5) 0.5685(6) 0.2329(4) 0.0438(16) Uani 1 1 d . . . . .
H15A H 0.475762 0.640358 0.251202 0.053 Uiso 1 1 calc R U . . .
H15B H 0.526931 0.557402 0.249408 0.053 Uiso 1 1 calc R U . . .
O15 O 1.0014(9) 0.0839(13) 0.3401(9) 0.184(5) Uani 1 1 d . U . . .
C16 C 0.0862(6) 0.4244(5) -0.0356(4) 0.0432(15) Uani 1 1 d . . . . .
H16A H 0.009862 0.399895 -0.064487 0.052 Uiso 1 1 calc R U . . .
H16B H 0.112734 0.369838 -0.043920 0.052 Uiso 1 1 calc R U . . .
O16 O 0.9220(18) 0.0027(17) 0.3833(13) 0.262(9) Uani 1 1 d . U . . .
C17 C 0.2605(6) 0.7891(6) -0.0578(4) 0.0499(18) Uani 1 1 d . . . . .
H17 H 0.278845 0.779843 -0.105622 0.060 Uiso 1 1 calc R U . . .
C19 C 0.1697(6) 0.6558(6) 0.4142(4) 0.0482(17) Uani 1 1 d . . . . .
H19A H 0.111212 0.673612 0.390264 0.072 Uiso 1 1 calc R U . . .
H19B H 0.195402 0.690796 0.467079 0.072 Uiso 1 1 calc R U . . .
H19C H 0.141316 0.583077 0.411477 0.072 Uiso 1 1 calc R U . . .
O13 O 0.5569(5) 1.0267(5) 0.4245(3) 0.0668(16) Uani 1 1 d . . . . .
N4 N 0.4296(4) 0.5447(5) 0.1468(3) 0.0419(13) Uani 1 1 d . . . . .
H4 H 0.487607 0.597870 0.129418 0.050 Uiso 1 1 calc R U . . .
N1 N 0.6745(5) 0.9065(5) 0.3930(4) 0.0558(17) Uani 1 1 d . . . . .
H1 H 0.747271 0.944859 0.381287 0.067 Uiso 1 1 calc R U . . .
C23 C 0.5284(6) 0.9063(5) 0.1415(4) 0.0411(15) Uani 1 1 d . . . . .
H23A H 0.472303 0.836708 0.130713 0.049 Uiso 1 1 calc R U . . .
H23B H 0.564566 0.915041 0.097936 0.049 Uiso 1 1 calc R U . . .
O23 O 0.945(3) 0.185(2) 0.398(2) 0.47(2) Uani 1 1 d D U . . .
C28 C 0.1589(6) 0.5159(6) -0.0608(4) 0.0478(17) Uani 1 1 d . . . . .
H28A H 0.127784 0.567643 -0.056753 0.057 Uiso 1 1 calc R U . . .
H28B H 0.162173 0.497345 -0.114115 0.057 Uiso 1 1 calc R U . . .
C60 C 0.0828(7) 0.8528(6) 0.1599(5) 0.0512(18) Uani 1 1 d . . . . .
H60A H 0.057081 0.838538 0.206179 0.077 Uiso 1 1 calc R U . . .
H60B H 0.021357 0.819623 0.116492 0.077 Uiso 1 1 calc R U . . .
H60C H 0.112613 0.925475 0.162458 0.077 Uiso 1 1 calc R U . . .
C40 C 0.2081(7) 0.8542(6) -0.0427(4) 0.055(2) Uani 1 1 d . . . . .
H40 H 0.193997 0.890487 -0.079302 0.066 Uiso 1 1 calc R U . . .
C31 C 0.3416(6) 0.6641(6) -0.0216(4) 0.0460(16) Uani 1 1 d . . . . .
H31A H 0.351921 0.660955 -0.074204 0.055 Uiso 1 1 calc R U . . .
H31B H 0.415086 0.689889 0.011936 0.055 Uiso 1 1 calc R U . . .
C35 C 0.1970(8) 0.3837(5) 0.3324(4) 0.055(2) Uani 1 1 d . . . . .
H35 H 0.139785 0.342647 0.353268 0.065 Uiso 1 1 calc R U . . .
C34 C 0.3025(8) 0.3808(6) 0.3465(5) 0.060(2) Uani 1 1 d . . . . .
H34 H 0.316161 0.338075 0.377613 0.072 Uiso 1 1 calc R U . . .
C38 C 0.3662(8) 1.1145(6) 0.1648(5) 0.065(2) Uani 1 1 d . . . . .
H38 H 0.331182 1.160075 0.170286 0.078 Uiso 1 1 calc R U . . .
C20 C 0.6598(6) 0.7965(6) 0.3861(5) 0.056(2) Uani 1 1 d . . . . .
H20A H 0.725187 0.793448 0.416563 0.067 Uiso 1 1 calc R U . . .
H20B H 0.654105 0.767503 0.332861 0.067 Uiso 1 1 calc R U . . .
C33 C 0.5634(7) 0.6806(6) 0.4707(4) 0.056(2) Uani 1 1 d . . . . .
H33 H 0.632449 0.680912 0.491845 0.067 Uiso 1 1 calc R U . . .
C36 C 0.4774(7) 1.0480(6) 0.1001(4) 0.056(2) Uani 1 1 d . . . . .
H36 H 0.518394 1.048828 0.061744 0.067 Uiso 1 1 calc R U . . .
C39 C 0.3855(7) 0.4396(6) 0.3154(4) 0.055(2) Uani 1 1 d . . . . .
H39 H 0.455442 0.436294 0.325355 0.065 Uiso 1 1 calc R U . . .
C32 C 0.4706(7) 0.6272(6) 0.4980(4) 0.057(2) Uani 1 1 d . . . . .
H32 H 0.477292 0.591193 0.536531 0.068 Uiso 1 1 calc R U . . .
C22 C 0.6598(8) 1.0518(7) 0.4766(5) 0.072(3) Uani 1 1 d . . . . .
H22A H 0.656544 1.079858 0.528056 0.087 Uiso 1 1 calc R U . . .
H22B H 0.721242 1.101606 0.460504 0.087 Uiso 1 1 calc R U . . .
C24 C 0.7170(6) 1.0126(8) 0.2213(5) 0.068(3) Uani 1 1 d . . . . .
H24A H 0.737851 1.019104 0.171940 0.081 Uiso 1 1 calc R U . . .
H24B H 0.776881 1.004619 0.254708 0.081 Uiso 1 1 calc R U . . .
C27 C 0.3261(8) 0.3567(6) 0.1143(5) 0.062(2) Uani 1 1 d . . . . .
H27A H 0.317489 0.296301 0.078002 0.075 Uiso 1 1 calc R U . . .
H27B H 0.328521 0.341198 0.165312 0.075 Uiso 1 1 calc R U . . .
C29 C 0.1252(7) 0.3123(6) 0.0855(5) 0.060(2) Uani 1 1 d . . . . .
H29 H 0.103670 0.242190 0.082650 0.072 Uiso 1 1 calc R U . . .
C30 C 0.0507(6) 0.3704(6) 0.0822(5) 0.0517(18) Uani 1 1 d . . . . .
H30A H -0.024210 0.324274 0.054925 0.062 Uiso 1 1 calc R U . . .
H30B H 0.046467 0.395665 0.134146 0.062 Uiso 1 1 calc R U . . .
C21 C 0.6740(9) 0.9549(7) 0.4743(5) 0.078(3) Uani 1 1 d . . . . .
H21A H 0.613644 0.907516 0.492919 0.094 Uiso 1 1 calc R U . . .
H21B H 0.744034 0.967184 0.508347 0.094 Uiso 1 1 calc R U . . .
C25 C 0.7053(7) 1.1074(7) 0.2550(5) 0.073(3) Uani 1 1 d . . . . .
H25A H 0.778490 1.161947 0.276320 0.088 Uiso 1 1 calc R U . . .
H25B H 0.665663 1.129524 0.216031 0.088 Uiso 1 1 calc R U . . .
C37 C 0.4253(8) 1.1137(7) 0.1072(5) 0.068(2) Uani 1 1 d . . . . .
H37 H 0.429371 1.158082 0.073316 0.082 Uiso 1 1 calc R U . . .
C26 C 0.4304(7) 0.4452(7) 0.1125(5) 0.064(2) Uani 1 1 d . . . . .
H26A H 0.494515 0.437086 0.140324 0.077 Uiso 1 1 calc R U . . .
H26B H 0.438519 0.445089 0.059570 0.077 Uiso 1 1 calc R U . . .
C42 C -0.0179(8) 0.3828(9) 0.2867(8) 0.093(4) Uani 1 1 d . . . . .
H42A H -0.083332 0.395463 0.269453 0.140 Uiso 1 1 calc R U . . .
H42B H -0.006539 0.386972 0.341278 0.140 Uiso 1 1 calc R U . . .
H42C H -0.027986 0.315710 0.261342 0.140 Uiso 1 1 calc R U . . .
C43 C 0.5451(10) 1.1174(8) 0.4035(6) 0.083(3) Uani 1 1 d . . . . .
H43A H 0.555326 1.166491 0.449718 0.100 Uiso 1 1 calc R U . . .
H43B H 0.470265 1.098421 0.373596 0.100 Uiso 1 1 calc R U . . .
C44 C 0.6300(10) 1.1655(7) 0.3575(6) 0.088(3) Uani 1 1 d . . . . .
H44A H 0.603352 1.203158 0.324152 0.106 Uiso 1 1 calc R U . . .
H44B H 0.700300 1.212128 0.391156 0.106 Uiso 1 1 calc R U . . .
C41 C 0.2761(13) 1.1296(8) 0.2978(8) 0.111(5) Uani 1 1 d . . . . .
H41A H 0.214550 1.127465 0.260624 0.166 Uiso 1 1 calc R U . . .
H41B H 0.340014 1.191934 0.301604 0.166 Uiso 1 1 calc R U . . .
H41C H 0.255551 1.127039 0.346941 0.166 Uiso 1 1 calc R U . . .
Cl2 Cl 0.70422(18) 0.72450(18) 0.11188(13) 0.0646(5) Uani 1 1 d . . . . .
Cl1 Cl 0.6927(3) 0.4235(3) 0.2823(3) 0.1230(14) Uani 1 1 d . . . . .
O19 O 0.6977(10) 0.7500(8) 0.1873(6) 0.133(3) Uani 1 1 d . U . . .
O20 O 0.6146(10) 0.7319(10) 0.0734(8) 0.159(4) Uani 1 1 d . U . . .
O21 O 0.7986(12) 0.7685(12) 0.0913(9) 0.187(5) Uani 1 1 d . U . . .
O22 O 0.7505(17) 0.4118(15) 0.3477(9) 0.244(9) Uani 1 1 d . . . . .
O50 O 0.6826(11) 0.6201(10) 0.0945(7) 0.162(4) Uani 1 1 d . U . . .
O52 O 0.5761(15) 0.3569(14) 0.2734(10) 0.216(7) Uani 1 1 d . U . . .
O59 O 0.700(2) 0.519(2) 0.2975(14) 0.303(10) Uani 1 1 d . U . . .
O1W O 0.9005(7) 0.6796(8) 0.2681(7) 0.130(3) Uani 1 1 d . . . . .
O2W O 0.0464(10) 0.8539(10) 0.3939(8) 0.173(5) Uani 1 1 d . . . . .
O40 O 0.743(3) 0.411(2) 0.2291(18) 0.347(14) Uani 1 1 d . U . . .
Cl3 Cl 0.9943(6) 0.1190(6) 0.4036(4) 0.191(2) Uani 1 1 d D U . . .
O3W O -0.033(4) 1.037(3) 0.137(3) 0.274(18) Uani 0.5 1 d . U P . .

loop_
_atom_site_aniso_label
_atom_site_aniso_U_11
_atom_site_aniso_U_22
_atom_site_aniso_U_33
_atom_site_aniso_U_23
_atom_site_aniso_U_13
_atom_site_aniso_U_12
Dy1 0.02674(15) 0.02312(15) 0.02622(15) 0.00494(10) 0.00481(10) 0.00938(11)
Zn1 0.0300(4) 0.0339(4) 0.0294(4) 0.0073(3) 0.0036(3) 0.0028(3)
O3 0.040(2) 0.034(2) 0.033(2) 0.0088(18) 0.0051(18) 0.0197(19)
C3 0.041(3) 0.024(3) 0.030(3) 0.002(2) 0.000(3) 0.017(3)
O10 0.031(2) 0.0235(19) 0.030(2) 0.0063(16) 0.0066(17) 0.0079(16)
O9 0.030(2) 0.031(2) 0.031(2) 0.0133(17) -0.0013(17) 0.0054(17)
O4 0.040(2) 0.027(2) 0.026(2) 0.0063(16) 0.0062(17) 0.0144(18)
O5 0.032(2) 0.0245(19) 0.031(2) 0.0073(16) 0.0063(17) 0.0143(17)
O7 0.035(2) 0.036(2) 0.033(2) 0.0112(18) 0.0078(18) 0.0107(19)
O8 0.052(3) 0.039(2) 0.040(2) 0.009(2) 0.019(2) 0.021(2)
O1 0.049(3) 0.035(2) 0.057(3) 0.004(2) 0.000(2) 0.021(2)
O2 0.034(2) 0.035(2) 0.044(3) -0.0036(19) 0.0022(19) 0.0102(19)
Zn2 0.0291(3) 0.0291(3) 0.0315(4) 0.0015(3) 0.0041(3) 0.0138(3)
O6 0.029(3) 0.042(3) 0.062(3) 0.016(2) 0.010(2) 0.015(2)
C1 0.031(3) 0.024(3) 0.028(3) 0.006(2) -0.003(2) 0.003(2)
N3 0.041(3) 0.046(3) 0.032(3) -0.002(2) 0.007(2) 0.020(3)
N2 0.036(3) 0.049(3) 0.041(3) 0.012(3) 0.015(2) 0.015(3)
O12 0.070(4) 0.036(3) 0.048(3) 0.002(2) 0.009(3) -0.004(2)
C2 0.029(3) 0.027(3) 0.024(3) 0.008(2) 0.001(2) 0.002(2)
C9 0.041(3) 0.026(3) 0.022(3) 0.005(2) 0.000(2) 0.007(3)
O17 0.073(4) 0.032(2) 0.076(4) 0.007(2) 0.031(3) 0.029(3)
C10 0.056(4) 0.033(3) 0.033(3) 0.015(3) 0.008(3) 0.012(3)
C7 0.048(4) 0.031(3) 0.043(4) 0.015(3) -0.001(3) 0.011(3)
C4 0.048(4) 0.024(3) 0.051(4) 0.007(3) 0.010(3) 0.010(3)
C11 0.036(3) 0.029(3) 0.024(3) 0.006(2) -0.003(2) 0.010(3)
O11 0.066(8) 0.59(4) 0.34(3) 0.16(3) -0.042(11) 0.069(14)
C5 0.030(3) 0.022(3) 0.033(3) 0.005(2) 0.003(2) 0.003(2)
C6 0.034(3) 0.034(3) 0.030(3) 0.005(3) 0.003(3) 0.001(3)
C8 0.031(3) 0.034(3) 0.034(3) 0.005(3) 0.009(3) 0.000(3)
O18 0.041(3) 0.038(3) 0.061(3) 0.019(2) 0.016(2) 0.010(2)
C14 0.045(4) 0.041(4) 0.037(3) 0.000(3) 0.000(3) 0.026(3)
O14 0.190(14) 0.28(2) 0.184(14) 0.083(13) 0.063(11) 0.083(14)
C13 0.044(4) 0.026(3) 0.037(3) 0.008(2) 0.005(3) 0.012(3)
C18 0.043(4) 0.043(4) 0.035(3) 0.010(3) -0.002(3) 0.011(3)
C15 0.032(3) 0.050(4) 0.047(4) -0.003(3) -0.001(3) 0.022(3)
O15 0.088(6) 0.223(9) 0.183(9) -0.028(7) 0.019(6) 0.023(6)
C16 0.045(4) 0.037(3) 0.036(3) -0.005(3) -0.004(3) 0.012(3)
O16 0.251(12) 0.240(11) 0.285(12) 0.093(9) 0.031(9) 0.080(9)
C17 0.051(4) 0.052(4) 0.035(4) 0.017(3) 0.012(3) 0.003(3)
C19 0.045(4) 0.059(4) 0.036(4) 0.012(3) 0.015(3) 0.013(3)
O13 0.057(3) 0.078(4) 0.039(3) -0.006(3) 0.007(2) 0.004(3)
N4 0.029(3) 0.052(3) 0.046(3) 0.002(3) 0.007(2) 0.020(3)
N1 0.035(3) 0.063(4) 0.046(3) 0.016(3) -0.010(3) -0.001(3)
C23 0.040(4) 0.049(4) 0.027(3) 0.000(3) 0.010(3) 0.011(3)
O23 0.39(3) 0.40(3) 0.67(4) 0.27(3) -0.05(2) 0.24(2)
C28 0.049(4) 0.049(4) 0.036(4) -0.001(3) -0.004(3) 0.016(3)
C60 0.057(5) 0.052(4) 0.055(4) 0.010(3) 0.012(4) 0.035(4)
C40 0.062(5) 0.047(4) 0.048(4) 0.027(3) 0.007(4) 0.009(4)
C31 0.040(4) 0.059(4) 0.033(3) 0.006(3) 0.013(3) 0.012(3)
C35 0.083(6) 0.036(4) 0.044(4) 0.014(3) 0.009(4) 0.021(4)
C34 0.094(7) 0.042(4) 0.050(4) 0.013(3) -0.003(4) 0.039(4)
C38 0.081(6) 0.040(4) 0.080(6) 0.028(4) 0.014(5) 0.027(4)
C20 0.037(4) 0.070(5) 0.054(4) 0.020(4) -0.008(3) 0.017(4)
C33 0.056(5) 0.068(5) 0.044(4) 0.022(4) -0.007(3) 0.029(4)
C36 0.059(5) 0.054(5) 0.041(4) 0.020(3) 0.009(3) 0.005(4)
C39 0.074(5) 0.058(5) 0.042(4) 0.003(3) -0.009(4) 0.048(4)
C32 0.068(5) 0.054(4) 0.044(4) 0.026(4) -0.002(4) 0.020(4)
C22 0.073(6) 0.066(6) 0.041(4) -0.003(4) -0.004(4) -0.003(5)
C24 0.033(4) 0.104(8) 0.051(5) 0.031(5) 0.016(3) 0.003(4)
C27 0.088(6) 0.053(5) 0.056(5) -0.006(4) -0.005(4) 0.054(5)
C29 0.064(5) 0.031(4) 0.073(5) 0.006(4) 0.003(4) 0.009(3)
C30 0.035(4) 0.043(4) 0.056(4) 0.000(3) 0.004(3) -0.004(3)
C21 0.084(7) 0.067(6) 0.037(4) 0.009(4) -0.021(4) -0.009(5)
C25 0.058(5) 0.059(5) 0.058(5) 0.024(4) -0.003(4) -0.026(4)
C37 0.083(6) 0.051(5) 0.074(6) 0.040(4) 0.017(5) 0.020(5)
C26 0.056(5) 0.085(6) 0.060(5) -0.012(4) 0.001(4) 0.052(5)
C42 0.056(6) 0.089(7) 0.136(10) 0.058(7) 0.038(6) 0.011(5)
C43 0.100(8) 0.067(6) 0.061(6) -0.024(5) 0.001(5) 0.026(6)
C44 0.111(9) 0.044(5) 0.072(6) -0.012(4) -0.004(6) 0.007(5)
C41 0.174(13) 0.073(7) 0.135(11) 0.023(7) 0.075(10) 0.088(8)
Cl2 0.0528(11) 0.0781(14) 0.0671(13) -0.0047(10) 0.0231(10) 0.0337(10)
Cl1 0.098(2) 0.127(3) 0.192(4) 0.073(3) 0.049(3) 0.077(2)
O19 0.163(5) 0.131(5) 0.120(5) 0.012(4) 0.044(4) 0.072(4)
O20 0.147(6) 0.173(6) 0.169(6) 0.017(4) 0.015(4) 0.090(5)
O21 0.165(6) 0.199(7) 0.185(7) 0.021(5) 0.061(5) 0.058(5)
O22 0.26(2) 0.26(2) 0.155(13) 0.086(13) 0.003(13) 0.049(16)
O50 0.184(6) 0.146(6) 0.164(6) 0.010(4) 0.059(4) 0.075(4)
O52 0.206(8) 0.215(8) 0.232(8) 0.046(5) 0.049(5) 0.088(5)
O59 0.302(10) 0.302(10) 0.303(10) 0.062(2) 0.063(2) 0.120(4)
O1W 0.076(5) 0.135(8) 0.193(10) 0.028(7) 0.050(6) 0.053(5)
O2W 0.133(9) 0.196(12) 0.202(12) 0.015(10) 0.104(9) 0.064(9)
O40 0.340(14) 0.358(14) 0.340(14) 0.063(6) 0.084(6) 0.133(7)
Cl3 0.186(3) 0.191(3) 0.192(3) 0.051(2) 0.0368(19) 0.069(2)
O3W 0.273(19) 0.274(19) 0.279(19) 0.059(6) 0.056(6) 0.113(9)

loop_
_atom_type_symbol
_atom_type_description
_atom_type_scat_dispersion_real
_atom_type_scat_dispersion_imag
_atom_type_scat_source
C C 0.0033 0.0016 'International Tables Vol C Tables 4.2.6.8 and 6.1.1.4'
H H 0.0000 0.0000 'International Tables Vol C Tables 4.2.6.8 and 6.1.1.4'
N N 0.0061 0.0033 'International Tables Vol C Tables 4.2.6.8 and 6.1.1.4'
O O 0.0106 0.0060 'International Tables Vol C Tables 4.2.6.8 and 6.1.1.4'
Zn Zn 0.2839 1.4301 'International Tables Vol C Tables 4.2.6.8 and 6.1.1.4'
Dy Dy -0.1892 4.4098 'International Tables Vol C Tables 4.2.6.8 and 6.1.1.4'
Cl Cl 0.1484 0.1585 'International Tables Vol C Tables 4.2.6.8 and 6.1.1.4'

loop_
_geom_angle_atom_site_label_1
_geom_angle_atom_site_label_2
_geom_angle_atom_site_label_3
_geom_angle
_geom_angle_site_symmetry_1
_geom_angle_site_symmetry_3
_geom_angle_publ_flag
O9 Dy1 O4 105.33(15) . . ?
O9 Dy1 O5 87.60(14) . . ?
O4 Dy1 O5 66.69(13) . . ?
O9 Dy1 O10 67.02(14) . . ?
O4 Dy1 O10 87.80(14) . . ?
O5 Dy1 O10 138.16(14) . . ?
O9 Dy1 O6 140.99(16) . . ?
O4 Dy1 O6 97.59(18) . . ?
O5 Dy1 O6 72.91(18) . . ?
O10 Dy1 O6 146.13(17) . . ?
O9 Dy1 O8 99.04(16) . . ?
O4 Dy1 O8 140.35(14) . . ?
O5 Dy1 O8 146.07(15) . . ?
O10 Dy1 O8 73.44(15) . . ?
O6 Dy1 O8 81.61(19) . . ?
O9 Dy1 O7 64.89(14) . . ?
O4 Dy1 O7 143.44(14) . . ?
O5 Dy1 O7 77.47(13) . . ?
O10 Dy1 O7 116.27(13) . . ?
O6 Dy1 O7 77.84(16) . . ?
O8 Dy1 O7 75.52(15) . . ?
O9 Dy1 O3 142.51(14) . . ?
O4 Dy1 O3 64.92(13) . . ?
O5 Dy1 O3 116.92(13) . . ?
O10 Dy1 O3 76.25(14) . . ?
O6 Dy1 O3 75.97(17) . . ?
O8 Dy1 O3 76.65(14) . . ?
O7 Dy1 O3 144.04(14) . . ?
O9 Dy1 Zn1 33.55(10) . . ?
O4 Dy1 Zn1 95.29(10) . . ?
O5 Dy1 Zn1 113.27(10) . . ?
O10 Dy1 Zn1 33.65(10) . . ?
O6 Dy1 Zn1 167.10(14) . . ?
O8 Dy1 Zn1 88.01(12) . . ?
O7 Dy1 Zn1 92.20(10) . . ?
O3 Dy1 Zn1 109.14(10) . . ?
O10 Zn1 O9 76.27(15) . . ?
O10 Zn1 N1 164.0(2) . . ?
O9 Zn1 N1 90.2(2) . . ?
O10 Zn1 N2 90.48(19) . . ?
O9 Zn1 N2 113.8(2) . . ?
N1 Zn1 N2 102.8(2) . . ?
O10 Zn1 O12 96.23(19) . . ?
O9 Zn1 O12 168.1(2) . . ?
N1 Zn1 O12 95.7(2) . . ?
N2 Zn1 O12 75.0(2) . . ?
O10 Zn1 O13 97.32(19) . . ?
O9 Zn1 O13 103.59(19) . . ?
N1 Zn1 O13 77.5(3) . . ?
N2 Zn1 O13 142.6(2) . . ?
O12 Zn1 O13 67.9(2) . . ?
O10 Zn1 Dy1 38.97(10) . . ?
O9 Zn1 Dy1 37.51(11) . . ?
N1 Zn1 Dy1 127.59(17) . . ?
N2 Zn1 Dy1 102.49(15) . . ?
O12 Zn1 Dy1 135.05(17) . . ?
O13 Zn1 Dy1 106.47(14) . . ?
C1 O3 C60 116.0(5) . . ?
C1 O3 Dy1 115.6(3) . . ?
C60 O3 Dy1 128.3(4) . . ?
O5 C3 C13 120.3(5) . . ?
O5 C3 C14 120.5(6) . . ?
C13 C3 C14 119.2(6) . . ?
C5 O10 Zn1 114.4(3) . . ?
C5 O10 Dy1 132.7(3) . . ?
Zn1 O10 Dy1 107.38(16) . . ?
C11 O9 Zn1 122.6(3) . . ?
C11 O9 Dy1 124.3(4) . . ?
Zn1 O9 Dy1 108.94(16) . . ?
C2 O4 Zn2 123.8(3) . . ?
C2 O4 Dy1 124.1(3) . . ?
Zn2 O4 Dy1 108.14(16) . . ?
C3 O5 Zn2 114.2(3) . . ?
C3 O5 Dy1 130.8(3) . . ?
Zn2 O5 Dy1 108.67(16) . . ?
C9 O7 C19 116.2(5) . . ?
C9 O7 Dy1 115.5(3) . . ?
C19 O7 Dy1 128.3(4) . . ?
C29 O1 C27 117.2(6) . . ?
C29 O1 Zn2 122.8(4) . . ?
C27 O1 Zn2 118.2(5) . . ?
C30 O2 C16 113.7(5) . . ?
C30 O2 Zn2 108.0(4) . . ?
C16 O2 Zn2 108.3(4) . . ?
O5 Zn2 O4 76.08(15) . . ?
O5 Zn2 N3 162.12(18) . . ?
O4 Zn2 N3 89.36(19) . . ?
O5 Zn2 N4 91.60(19) . . ?
O4 Zn2 N4 113.5(2) . . ?
N3 Zn2 N4 103.9(2) . . ?
O5 Zn2 O1 95.82(17) . . ?
O4 Zn2 O1 168.37(18) . . ?
N3 Zn2 O1 96.9(2) . . ?
N4 Zn2 O1 74.6(2) . . ?
O5 Zn2 O2 96.20(16) . . ?
O4 Zn2 O2 104.01(16) . . ?
N3 Zn2 O2 77.07(19) . . ?
N4 Zn2 O2 142.46(19) . . ?
O1 Zn2 O2 68.16(17) . . ?
C7 C1 O3 124.7(6) . . ?
C7 C1 C2 121.2(6) . . ?
O3 C1 C2 114.1(5) . . ?
C31 N3 C28 111.3(5) . . ?
C31 N3 Zn2 111.5(4) . . ?
C28 N3 Zn2 112.7(4) . . ?
C24 N2 C23 113.7(6) . . ?
C24 N2 Zn1 109.3(5) . . ?
C23 N2 Zn1 112.9(4) . . ?
C44 O12 C25 116.2(7) . . ?
C44 O12 Zn1 124.3(6) . . ?
C25 O12 Zn1 118.1(5) . . ?
O4 C2 C8 122.8(6) . . ?
O4 C2 C1 118.1(5) . . ?
C8 C2 C1 119.1(5) . . ?
C10 C9 O7 124.7(6) . . ?
C10 C9 C11 121.5(6) . . ?
O7 C9 C11 113.8(5) . . ?
C4 O17 C41 117.2(7) . . ?
C9 C10 C32 118.8(7) . . ?
C1 C7 C40 119.2(7) . . ?
C38 C4 O17 123.8(7) . . ?
C38 C4 C5 121.1(7) . . ?
O17 C4 C5 115.1(6) . . ?
O9 C11 C18 123.1(6) . . ?
O9 C11 C9 118.0(5) . . ?
C18 C11 C9 118.9(5) . . ?
O10 C5 C6 120.9(5) . . ?
O10 C5 C4 120.8(6) . . ?
C6 C5 C4 118.3(6) . . ?
C5 C6 C36 119.5(7) . . ?
C5 C6 C23 118.9(6) . . ?
C36 C6 C23 121.6(6) . . ?
C17 C8 C2 118.6(6) . . ?
C17 C8 C31 121.5(6) . . ?
C2 C8 C31 119.8(6) . . ?
C13 O18 C42 117.6(6) . . ?
C39 C14 C3 119.0(7) . . ?
C39 C14 C15 121.6(6) . . ?
C3 C14 C15 119.3(6) . . ?
C35 C13 O18 123.7(6) . . ?
C35 C13 C3 120.9(7) . . ?
O18 C13 C3 115.4(5) . . ?
C33 C18 C11 118.8(7) . . ?
C33 C18 C20 121.5(7) . . ?
C11 C18 C20 119.6(6) . . ?
N4 C15 C14 113.3(5) . . ?
Cl3 O15 O16 64.2(11) . . ?
O2 C16 C28 107.2(5) . . ?
Cl3 O16 O15 45.0(8) . . ?
C40 C17 C8 122.0(7) . . ?
C22 O13 C43 112.0(7) . . ?
C22 O13 Zn1 109.2(5) . . ?
C43 O13 Zn1 107.9(5) . . ?
C26 N4 C15 113.1(6) . . ?
C26 N4 Zn2 111.0(4) . . ?
C15 N4 Zn2 111.9(4) . . ?
C20 N1 C21 112.2(6) . . ?
C20 N1 Zn1 111.0(4) . . ?
C21 N1 Zn1 109.6(6) . . ?
N2 C23 C6 114.0(5) . . ?
C16 C28 N3 110.1(6) . . ?
C17 C40 C7 119.9(6) . . ?
N3 C31 C8 112.6(5) . . ?
C13 C35 C34 118.9(8) . . ?
C39 C34 C35 120.7(7) . . ?
C37 C38 C4 119.8(8) . . ?
N1 C20 C18 112.0(7) . . ?
C32 C33 C18 121.9(7) . . ?
C37 C36 C6 121.4(8) . . ?
C34 C39 C14 121.3(7) . . ?
C33 C32 C10 120.1(6) . . ?
O13 C22 C21 105.2(7) . . ?
N2 C24 C25 112.6(7) . . ?
O1 C27 C26 106.2(6) . . ?
O1 C29 C30 105.5(6) . . ?
O2 C30 C29 112.0(6) . . ?
C22 C21 N1 111.9(7) . . ?
O12 C25 C24 106.6(6) . . ?
C36 C37 C38 119.8(7) . . ?
N4 C26 C27 112.4(6) . . ?
O13 C43 C44 110.3(9) . . ?
O12 C44 C43 105.7(7) . . ?
O21 Cl2 O20 117.2(10) . . ?
O21 Cl2 O19 118.8(8) . . ?
O20 Cl2 O19 102.7(7) . . ?
O21 Cl2 O50 103.9(8) . . ?
O20 Cl2 O50 104.6(8) . . ?
O19 Cl2 O50 108.6(7) . . ?
O40 Cl1 O59 110.9(17) . . ?
O40 Cl1 O22 106.5(16) . . ?
O59 Cl1 O22 105.3(15) . . ?
O40 Cl1 O52 118.8(16) . . ?
O59 Cl1 O52 106.9(13) . . ?
O22 Cl1 O52 107.5(11) . . ?
O15 Cl3 O23 109.1(19) . . ?
O15 Cl3 O11 91.0(14) . . ?
O23 Cl3 O11 133(2) . . ?
O15 Cl3 O16 70.8(11) . . ?
O23 Cl3 O16 119.5(18) . . ?
O11 Cl3 O16 107.5(16) . . ?

loop_
_geom_bond_atom_site_label_1
_geom_bond_atom_site_label_2
_geom_bond_distance
_geom_bond_site_symmetry_2
_geom_bond_publ_flag
Dy1 O9 2.283(4) . ?
Dy1 O4 2.296(4) . ?
Dy1 O5 2.334(4) . ?
Dy1 O10 2.337(4) . ?
Dy1 O6 2.356(5) . ?
Dy1 O8 2.368(4) . ?
Dy1 O7 2.539(4) . ?
Dy1 O3 2.540(4) . ?
Dy1 Zn1 3.5457(9) . ?
Zn1 O10 2.059(4) . ?
Zn1 O9 2.072(4) . ?
Zn1 N1 2.101(6) . ?
Zn1 N2 2.131(5) . ?
Zn1 O12 2.202(5) . ?
Zn1 O13 2.306(6) . ?
O3 C1 1.385(7) . ?
O3 C60 1.430(8) . ?
C3 O5 1.358(7) . ?
C3 C13 1.393(9) . ?
C3 C14 1.395(9) . ?
O10 C5 1.349(7) . ?
O9 C11 1.348(7) . ?
O4 C2 1.345(7) . ?
O4 Zn2 2.092(4) . ?
O5 Zn2 2.037(4) . ?
O7 C9 1.386(7) . ?
O7 C19 1.437(8) . ?
O1 C29 1.424(9) . ?
O1 C27 1.425(9) . ?
O1 Zn2 2.230(5) . ?
O2 C30 1.428(9) . ?
O2 C16 1.436(8) . ?
O2 Zn2 2.307(4) . ?
Zn2 N3 2.094(5) . ?
Zn2 N4 2.128(5) . ?
C1 C7 1.374(8) . ?
C1 C2 1.403(9) . ?
N3 C31 1.492(9) . ?
N3 C28 1.503(9) . ?
N2 C24 1.474(10) . ?
N2 C23 1.482(8) . ?
O12 C44 1.413(12) . ?
O12 C25 1.415(10) . ?
C2 C8 1.397(8) . ?
C9 C10 1.382(8) . ?
C9 C11 1.403(9) . ?
O17 C4 1.387(9) . ?
O17 C41 1.425(9) . ?
C10 C32 1.387(11) . ?
C7 C40 1.388(11) . ?
C4 C38 1.380(10) . ?
C4 C5 1.396(9) . ?
C11 C18 1.398(9) . ?
O11 Cl3 1.370(13) . ?
C5 C6 1.392(9) . ?
C6 C36 1.395(10) . ?
C6 C23 1.502(10) . ?
C8 C17 1.381(10) . ?
C8 C31 1.494(10) . ?
O18 C13 1.383(8) . ?
O18 C42 1.421(10) . ?
C14 C39 1.388(10) . ?
C14 C15 1.504(10) . ?
C13 C35 1.383(9) . ?
C18 C33 1.382(10) . ?
C18 C20 1.504(10) . ?
C15 N4 1.498(9) . ?
O15 Cl3 1.212(14) . ?
O15 O16 1.62(2) . ?
C16 C28 1.482(10) . ?
O16 Cl3 1.54(2) . ?
C17 C40 1.371(12) . ?
O13 C22 1.421(11) . ?
O13 C43 1.457(12) . ?
N4 C26 1.481(9) . ?
N1 C20 1.502(11) . ?
N1 C21 1.530(11) . ?
O23 Cl3 1.328(16) . ?
C35 C34 1.390(12) . ?
C34 C39 1.353(12) . ?
C38 C37 1.379(13) . ?
C33 C32 1.377(11) . ?
C36 C37 1.359(12) . ?
C22 C21 1.465(14) . ?
C24 C25 1.482(14) . ?
C27 C26 1.493(13) . ?
C29 C30 1.501(11) . ?
C43 C44 1.501(15) . ?
Cl2 O21 1.298(14) . ?
Cl2 O20 1.326(12) . ?
Cl2 O19 1.377(10) . ?
Cl2 O50 1.399(12) . ?
Cl1 O40 1.27(3) . ?
Cl1 O59 1.33(3) . ?
Cl1 O22 1.370(16) . ?
Cl1 O52 1.446(18) . ?
